data_1553091
loop_
_publ_author_name
'Farrell, Jeffrey M.'
'Posaratnanathan, Roy T.'
'Stephan, Douglas W.'

_publ_section_title
;
 A family of N-heterocyclic carbene-stabilized borenium ions for
 metal-free imine hydrogenation catalysis.
;
_journal_issue 3
_journal_name_full 'Chemical science'
_journal_page_first 2010
_journal_page_last 2015
_journal_paper_doi 10.1039/c4sc03675a
_journal_volume 6
_journal_year 2015
_chemical_formula_sum 'C11 H24 B P'
_chemical_formula_weight 198.08
_space_group_IT_number 14
_space_group_name_Hall '-P 2ybc'
_space_group_name_H-M_alt 'P 1 21/c 1'
_symmetry_cell_setting monoclinic
_symmetry_space_group_name_H-M 'P 1 21/c 1'
_atom_sites_solution_hydrogens geom
_atom_sites_solution_primary direct
_atom_sites_solution_secondary difmap
_audit_creation_method SHELXL-97
_audit_update_record
;
2014-11-23 deposited with the CCDC.
2015-01-26 downloaded from the CCDC.
;
_cell_angle_alpha 90.00
_cell_angle_beta 97.038(5)
_cell_angle_gamma 90.00
_cell_formula_units_Z 4
_cell_length_a 11.0408(11)
_cell_length_b 6.6868(6)
_cell_length_c 16.9825(15)
_cell_measurement_reflns_used 4157
_cell_measurement_temperature 150(2)
_cell_measurement_theta_max 27.42
_cell_measurement_theta_min 2.42
_cell_volume 1244.3(2)
_computing_cell_refinement 'Bruker SAINT'
_computing_data_collection 'Bruker APEX2'
_computing_data_reduction 'Bruker SAINT'
_computing_molecular_graphics 'Bruker SHELXTL'
_computing_publication_material 'Bruker SHELXTL'
_computing_structure_refinement 'SHELXL-97 (Sheldrick, 2008)'
_computing_structure_solution 'SHELXS-97 (Sheldrick, 2008)'
_diffrn_ambient_temperature 150(2)
_diffrn_measured_fraction_theta_full 1.000
_diffrn_measured_fraction_theta_max 1.000
_diffrn_measurement_device_type 'Bruker APEX-II CCD'
_diffrn_measurement_method '\f and \w scans'
_diffrn_radiation_monochromator graphite
_diffrn_radiation_source 'fine-focus sealed tube'
_diffrn_radiation_type MoK\a
_diffrn_radiation_wavelength 0.71073
_diffrn_reflns_av_R_equivalents 0.0373
_diffrn_reflns_av_sigmaI/netI 0.0365
_diffrn_reflns_limit_h_max 13
_diffrn_reflns_limit_h_min -13
_diffrn_reflns_limit_k_max 5
_diffrn_reflns_limit_k_min -7
_diffrn_reflns_limit_l_max 19
_diffrn_reflns_limit_l_min -20
_diffrn_reflns_number 9241
_diffrn_reflns_theta_full 25.00
_diffrn_reflns_theta_max 25.00
_diffrn_reflns_theta_min 1.86
_exptl_absorpt_coefficient_mu 0.179
_exptl_absorpt_correction_T_max 0.9823
_exptl_absorpt_correction_T_min 0.9481
_exptl_absorpt_correction_type multi-scan
_exptl_absorpt_process_details sadabs
_exptl_crystal_colour colourless
_exptl_crystal_density_diffrn 1.057
_exptl_crystal_density_method 'not measured'
_exptl_crystal_description rod
_exptl_crystal_F_000 440
_exptl_crystal_size_max 0.30
_exptl_crystal_size_mid 0.10
_exptl_crystal_size_min 0.10
_refine_diff_density_max 0.288
_refine_diff_density_min -0.209
_refine_diff_density_rms 0.043
_refine_ls_extinction_method none
_refine_ls_goodness_of_fit_ref 1.058
_refine_ls_hydrogen_treatment mixed
_refine_ls_matrix_type full
_refine_ls_number_parameters 125
_refine_ls_number_reflns 2187
_refine_ls_number_restraints 0
_refine_ls_restrained_S_all 1.058
_refine_ls_R_factor_all 0.0515
_refine_ls_R_factor_gt 0.0369
_refine_ls_shift/su_max 0.001
_refine_ls_shift/su_mean 0.000
_refine_ls_structure_factor_coef Fsqd
_refine_ls_weighting_details 'calc w=1/[\s^2^(Fo^2^)+(0.0373P)^2^+0.3394P] where P=(Fo^2^+2Fc^2^)/3'
_refine_ls_weighting_scheme calc
_refine_ls_wR_factor_gt 0.0781
_refine_ls_wR_factor_ref 0.0836
_reflns_number_gt 1785
_reflns_number_total 2187
_reflns_threshold_expression >2sigma(I)
_cod_data_source_file c4sc03675a2.cif
_cod_data_source_block jf053_0m
_cod_depositor_comments
;
The following automatic conversions were performed:

data item '_symmetry_cell_setting' value 'Monoclinic' was changed to
'monoclinic' in accordance with the
/home/saulius/struct/COD-crude-data/automatic-downloads/DataCite-retrospective/RSC/depositions/lib/dictionaries/cif_core.dic
dictionary named 'cif_core.dic' version 2.4.2 last updated on
2011-04-26.

Automatic conversion script
Id: cif_fix_values 6909 2019-04-08 15:41:33Z antanas 
;
_cod_original_sg_symbol_H-M P2(1)/c
_cod_database_code 1553091

loop_
_symmetry_equiv_pos_as_xyz
'x, y, z'
'-x, y+1/2, -z+1/2'
'-x, -y, -z'
'x, -y-1/2, z-1/2'

loop_
_atom_site_label
_atom_site_type_symbol
_atom_site_fract_x
_atom_site_fract_y
_atom_site_fract_z
_atom_site_U_iso_or_equiv
_atom_site_adp_type
_atom_site_occupancy
_atom_site_symmetry_multiplicity
_atom_site_calc_flag
_atom_site_refinement_flags
P1 P 0.30414(4) 1.02667(7) 0.80027(2) 0.01700(14) Uani 1 1 d .
C3 C 0.25749(17) 0.9124(3) 0.51183(10) 0.0257(4) Uani 1 1 d .
H3A H 0.1706 0.8818 0.4945 0.031 Uiso 1 1 calc R
H3B H 0.3011 0.9086 0.4643 0.031 Uiso 1 1 calc R
C4 C 0.26657(17) 1.1254(3) 0.54649(10) 0.0235(4) Uani 1 1 d .
H4A H 0.2136 1.2146 0.5107 0.028 Uiso 1 1 calc R
H4B H 0.3516 1.1728 0.5470 0.028 Uiso 1 1 calc R
C5 C 0.23033(15) 1.1454(2) 0.63111(10) 0.0197(4) Uani 1 1 d .
H5 H 0.2523 1.2830 0.6511 0.024 Uiso 1 1 calc R
C10 C 0.32421(18) 1.2889(3) 0.82471(11) 0.0282(5) Uani 1 1 d .
H10A H 0.3307 1.3059 0.8824 0.042 Uiso 1 1 calc R
H10B H 0.2540 1.3648 0.7995 0.042 Uiso 1 1 calc R
H10C H 0.3988 1.3381 0.8054 0.042 Uiso 1 1 calc R
C9 C 0.17191(15) 0.9516(3) 0.84723(10) 0.0253(4) Uani 1 1 d .
H9A H 0.1645 0.8056 0.8458 0.038 Uiso 1 1 calc R
H9B H 0.0982 1.0115 0.8187 0.038 Uiso 1 1 calc R
H9C H 0.1817 0.9973 0.9025 0.038 Uiso 1 1 calc R
C11 C 0.42933(16) 0.8999(3) 0.85850(10) 0.0252(4) Uani 1 1 d .
H11A H 0.5069 0.9501 0.8438 0.038 Uiso 1 1 calc R
H11B H 0.4234 0.7558 0.8482 0.038 Uiso 1 1 calc R
H11C H 0.4255 0.9251 0.9150 0.038 Uiso 1 1 calc R
C6 C 0.09299(16) 1.1127(3) 0.63493(11) 0.0249(4) Uani 1 1 d .
H6A H 0.0466 1.2030 0.5960 0.030 Uiso 1 1 calc R
H6B H 0.0743 1.1520 0.6883 0.030 Uiso 1 1 calc R
C7 C 0.04745(16) 0.8971(3) 0.61824(11) 0.0286(4) Uani 1 1 d .
H7A H 0.0339 0.8774 0.5601 0.034 Uiso 1 1 calc R
H7B H -0.0325 0.8823 0.6384 0.034 Uiso 1 1 calc R
C8 C 0.13272(16) 0.7297(3) 0.65476(11) 0.0247(4) Uani 1 1 d .
H8A H 0.1102 0.6039 0.6258 0.030 Uiso 1 1 calc R
H8B H 0.1174 0.7099 0.7105 0.030 Uiso 1 1 calc R
C1 C 0.27096(15) 0.7652(2) 0.65391(9) 0.0181(4) Uani 1 1 d .
H1 H 0.3170 0.6631 0.6887 0.022 Uiso 1 1 calc R
C2 C 0.31008(17) 0.7492(3) 0.56972(10) 0.0230(4) Uani 1 1 d .
H2A H 0.4003 0.7550 0.5741 0.028 Uiso 1 1 calc R
H2B H 0.2844 0.6171 0.5472 0.028 Uiso 1 1 calc R
B1 B 0.31131(17) 0.9855(3) 0.68666(11) 0.0162(4) Uani 1 1 d .
H12 H 0.4139(15) 1.018(3) 0.6891(10) 0.025(5) Uiso 1 1 d .

loop_
_atom_site_aniso_label
_atom_site_aniso_U_11
_atom_site_aniso_U_22
_atom_site_aniso_U_33
_atom_site_aniso_U_23
_atom_site_aniso_U_13
_atom_site_aniso_U_12
P1 0.0166(2) 0.0169(3) 0.0177(2) -0.00054(19) 0.00298(17) -0.00062(19)
C3 0.0364(11) 0.0214(10) 0.0190(9) -0.0004(8) 0.0022(8) 0.0020(8)
C4 0.0304(10) 0.0190(10) 0.0202(9) 0.0042(8) 0.0002(8) 0.0007(8)
C5 0.0256(10) 0.0121(9) 0.0209(9) -0.0015(7) 0.0013(7) 0.0008(7)
C10 0.0372(11) 0.0221(10) 0.0264(10) -0.0054(8) 0.0079(8) -0.0031(9)
C9 0.0228(9) 0.0298(11) 0.0245(9) 0.0032(8) 0.0073(8) -0.0019(8)
C11 0.0217(10) 0.0319(11) 0.0216(9) 0.0001(8) 0.0005(7) 0.0005(8)
C6 0.0237(10) 0.0249(10) 0.0257(10) 0.0027(8) 0.0008(8) 0.0091(8)
C7 0.0181(9) 0.0298(11) 0.0369(11) -0.0019(9) -0.0004(8) -0.0015(8)
C8 0.0254(10) 0.0192(10) 0.0290(10) -0.0025(8) 0.0017(8) -0.0057(8)
C1 0.0203(9) 0.0154(9) 0.0186(9) 0.0022(7) 0.0022(7) 0.0021(7)
C2 0.0300(10) 0.0159(9) 0.0227(9) -0.0037(8) 0.0017(8) 0.0034(8)
B1 0.0146(9) 0.0184(11) 0.0161(9) 0.0002(8) 0.0034(7) -0.0010(8)

loop_
_atom_type_symbol
_atom_type_description
_atom_type_scat_dispersion_real
_atom_type_scat_dispersion_imag
_atom_type_scat_source
C C 0.0033 0.0016 'International Tables Vol C Tables 4.2.6.8 and 6.1.1.4'
H H 0.0000 0.0000 'International Tables Vol C Tables 4.2.6.8 and 6.1.1.4'
B B 0.0013 0.0007 'International Tables Vol C Tables 4.2.6.8 and 6.1.1.4'
P P 0.1023 0.0942 'International Tables Vol C Tables 4.2.6.8 and 6.1.1.4'

loop_
_geom_angle_atom_site_label_1
_geom_angle_atom_site_label_2
_geom_angle_atom_site_label_3
_geom_angle
C11 P1 C10 105.36(9)
C11 P1 C9 103.40(8)
C10 P1 C9 104.44(9)
C11 P1 B1 110.61(8)
C10 P1 B1 110.08(8)
C9 P1 B1 121.63(8)
C2 C3 C4 114.27(14)
C2 C3 H3A 108.7
C4 C3 H3A 108.7
C2 C3 H3B 108.7
C4 C3 H3B 108.7
H3A C3 H3B 107.6
C3 C4 C5 115.10(14)
C3 C4 H4A 108.5
C5 C4 H4A 108.5
C3 C4 H4B 108.5
C5 C4 H4B 108.5
H4A C4 H4B 107.5
C6 C5 C4 113.28(14)
C6 C5 B1 110.93(14)
C4 C5 B1 107.27(13)
C6 C5 H5 108.4
C4 C5 H5 108.4
B1 C5 H5 108.4
P1 C10 H10A 109.5
P1 C10 H10B 109.5
H10A C10 H10B 109.5
P1 C10 H10C 109.5
H10A C10 H10C 109.5
H10B C10 H10C 109.5
P1 C9 H9A 109.5
P1 C9 H9B 109.5
H9A C9 H9B 109.5
P1 C9 H9C 109.5
H9A C9 H9C 109.5
H9B C9 H9C 109.5
P1 C11 H11A 109.5
P1 C11 H11B 109.5
H11A C11 H11B 109.5
P1 C11 H11C 109.5
H11A C11 H11C 109.5
H11B C11 H11C 109.5
C5 C6 C7 115.18(14)
C5 C6 H6A 108.5
C7 C6 H6A 108.5
C5 C6 H6B 108.5
C7 C6 H6B 108.5
H6A C6 H6B 107.5
C6 C7 C8 115.81(14)
C6 C7 H7A 108.3
C8 C7 H7A 108.3
C6 C7 H7B 108.3
C8 C7 H7B 108.3
H7A C7 H7B 107.4
C7 C8 C1 116.05(14)
C7 C8 H8A 108.3
C1 C8 H8A 108.3
C7 C8 H8B 108.3
C1 C8 H8B 108.3
H8A C8 H8B 107.4
C8 C1 C2 112.68(14)
C8 C1 B1 111.54(14)
C2 C1 B1 106.52(13)
C8 C1 H1 108.7
C2 C1 H1 108.7
B1 C1 H1 108.7
C3 C2 C1 114.61(14)
C3 C2 H2A 108.6
C1 C2 H2A 108.6
C3 C2 H2B 108.6
C1 C2 H2B 108.6
H2A C2 H2B 107.6
C1 B1 C5 106.96(13)
C1 B1 P1 115.07(12)
C5 B1 P1 113.22(12)
C1 B1 H12 114.3(9)
C5 B1 H12 111.6(9)
P1 B1 H12 95.5(8)

loop_
_geom_bond_atom_site_label_1
_geom_bond_atom_site_label_2
_geom_bond_distance
P1 C11 1.8089(17)
P1 C10 1.8093(18)
P1 C9 1.8179(17)
P1 B1 1.9601(19)
C3 C2 1.534(2)
C3 C4 1.539(2)
C3 H3A 0.9900
C3 H3B 0.9900
C4 C5 1.544(2)
C4 H4A 0.9900
C4 H4B 0.9900
C5 C6 1.541(2)
C5 B1 1.621(2)
C5 H5 1.0000
C10 H10A 0.9800
C10 H10B 0.9800
C10 H10C 0.9800
C9 H9A 0.9800
C9 H9B 0.9800
C9 H9C 0.9800
C11 H11A 0.9800
C11 H11B 0.9800
C11 H11C 0.9800
C6 C7 1.541(3)
C6 H6A 0.9900
C6 H6B 0.9900
C7 C8 1.543(2)
C7 H7A 0.9900
C7 H7B 0.9900
C8 C1 1.546(2)
C8 H8A 0.9900
C8 H8B 0.9900
C1 C2 1.547(2)
C1 B1 1.618(3)
C1 H1 1.0000
C2 H2A 0.9900
C2 H2B 0.9900
B1 H12 1.149(17)

loop_
_geom_torsion_atom_site_label_1
_geom_torsion_atom_site_label_2
_geom_torsion_atom_site_label_3
_geom_torsion_atom_site_label_4
_geom_torsion
C2 C3 C4 C5 -44.6(2)
C3 C4 C5 C6 -68.77(19)
C3 C4 C5 B1 53.99(19)
C4 C5 C6 C7 68.50(19)
B1 C5 C6 C7 -52.21(19)
C5 C6 C7 C8 40.4(2)
C6 C7 C8 C1 -38.5(2)
C7 C8 C1 C2 -71.36(19)
C7 C8 C1 B1 48.4(2)
C4 C3 C2 C1 46.0(2)
C8 C1 C2 C3 65.95(19)
B1 C1 C2 C3 -56.66(18)
C8 C1 B1 C5 -57.72(17)
C2 C1 B1 C5 65.60(16)
C8 C1 B1 P1 68.99(16)
C2 C1 B1 P1 -167.68(11)
C6 C5 B1 C1 59.75(17)
C4 C5 B1 C1 -64.45(17)
C6 C5 B1 P1 -68.05(16)
C4 C5 B1 P1 167.75(11)
C11 P1 B1 C1 74.39(14)
C10 P1 B1 C1 -169.58(12)
C9 P1 B1 C1 -47.10(16)
C11 P1 B1 C5 -162.16(12)
C10 P1 B1 C5 -46.13(14)
C9 P1 B1 C5 76.35(15)
